data_7236327
loop_
_publ_author_name
'Kumar, Dheeraj'
'Mitchell, Lauren A.'
'Parrish, Damon A.'
'Shreeve, Jean'ne M.'

_publ_section_title
;
 Asymmetric N,N&#x2032;-ethylene-bridged azole-based compounds: Two way
 control of the energetic properties of compounds
;
_journal_issue 25
_journal_name_full 'Journal of Materials Chemistry A'
_journal_page_first 9931
_journal_paper_doi 10.1039/C6TA03536A
_journal_volume 4
_journal_year 2016
_chemical_formula_moiety 'C4 H6 N10 O2'
_chemical_formula_sum 'C4 H6 N10 O2'
_chemical_formula_weight 226.19
_space_group_crystal_system monoclinic
_space_group_IT_number 14
_space_group_name_Hall '-P 2ybc'
_space_group_name_H-M_alt 'P 1 21/c 1'
_atom_sites_solution_hydrogens geom
_audit_creation_method SHELXL-2014/7
_audit_update_record
;
2016-04-18 deposited with the CCDC.
2016-06-06 downloaded from the CCDC.
;
_cell_angle_alpha 90
_cell_angle_beta 99.147(11)
_cell_angle_gamma 90
_cell_formula_units_Z 8
_cell_length_a 10.042(8)
_cell_length_b 6.453(5)
_cell_length_c 27.04(2)
_cell_measurement_reflns_used 2286
_cell_measurement_temperature 150(2)
_cell_measurement_theta_max 26.303
_cell_measurement_theta_min 5.5895
_cell_volume 1730(2)
_computing_cell_refinement 'Bruker APEX3 v2015.5-2 (Bruker, 2015)'
_computing_data_collection 'Bruker APEX3 v2015.5-2 (Bruker, 2015)'
_computing_data_reduction
;
Bruker SAINT v8.34A (Bruker, 2013), Bruker XPREP v2014/2 (Bruker, 2014)
;
_computing_molecular_graphics 'Bruker SHELXTL v2014/7 (Bruker, 2014)'
_computing_publication_material 'Bruker SHELXTL v2014/7 (Bruker, 2014)'
_computing_structure_refinement 'SHELXL-2014/7 (Sheldrick, 2014) within WINGX (Farrugia, 2012)'
_computing_structure_solution 'Bruker SHELXTL v2014/7 (Bruker, 2014)'
_diffrn_ambient_temperature 150(2)
_diffrn_measured_fraction_theta_full 0.988
_diffrn_measured_fraction_theta_max 0.967
_diffrn_measurement_device_type 'Bruker SMART APEX II CCD'
_diffrn_measurement_method '\w scans'
_diffrn_radiation_monochromator graphite
_diffrn_radiation_source 'fine focus sealed tube'
_diffrn_radiation_type MoK\a
_diffrn_radiation_wavelength 0.71073
_diffrn_reflns_av_R_equivalents 0.0871
_diffrn_reflns_av_unetI/netI 0.0906
_diffrn_reflns_Laue_measured_fraction_full 0.988
_diffrn_reflns_Laue_measured_fraction_max 0.967
_diffrn_reflns_limit_h_max 11
_diffrn_reflns_limit_h_min -12
_diffrn_reflns_limit_k_max 7
_diffrn_reflns_limit_k_min -7
_diffrn_reflns_limit_l_max 32
_diffrn_reflns_limit_l_min -32
_diffrn_reflns_number 10025
_diffrn_reflns_point_group_measured_fraction_full 0.988
_diffrn_reflns_point_group_measured_fraction_max 0.967
_diffrn_reflns_theta_full 25.242
_diffrn_reflns_theta_max 25.341
_diffrn_reflns_theta_min 5.416
_exptl_absorpt_coefficient_mu 0.144
_exptl_absorpt_correction_T_max 0.7454
_exptl_absorpt_correction_T_min 0.5848
_exptl_absorpt_correction_type multi-scan
_exptl_absorpt_process_details 'SADABS v2014/5 (Bruker, 2008)'
_exptl_crystal_colour colourless
_exptl_crystal_density_diffrn 1.737
_exptl_crystal_description plate
_exptl_crystal_F_000 928
_exptl_crystal_size_max 0.400
_exptl_crystal_size_mid 0.104
_exptl_crystal_size_min 0.024
_refine_diff_density_max 0.498
_refine_diff_density_min -0.518
_refine_diff_density_rms 0.117
_refine_ls_extinction_method none
_refine_ls_goodness_of_fit_ref 1.143
_refine_ls_hydrogen_treatment constr
_refine_ls_matrix_type full
_refine_ls_number_parameters 290
_refine_ls_number_reflns 3183
_refine_ls_number_restraints 0
_refine_ls_restrained_S_all 1.143
_refine_ls_R_factor_all 0.1221
_refine_ls_R_factor_gt 0.0933
_refine_ls_shift/su_max 0.000
_refine_ls_shift/su_mean 0.000
_refine_ls_structure_factor_coef Fsqd
_refine_ls_weighting_details 'w=1/[\s^2^(Fo^2^)+(0.1611P)^2^+5.8815P] where P=(Fo^2^+2Fc^2^)/3'
_refine_ls_weighting_scheme calc
_refine_ls_wR_factor_gt 0.2689
_refine_ls_wR_factor_ref 0.2974
_reflns_Friedel_coverage 0.000
_reflns_number_gt 2403
_reflns_number_total 3183
_reflns_threshold_expression 'I > 2\s(I)'
_cod_data_source_file c6ta03536a2.cif
_cod_data_source_block shrv388
_cod_original_sg_symbol_H-M 'P 21/c'
_cod_database_code 7236327
_shelx_shelxl_version_number 2014/7
_shelx_space_group_comment
;
The symmetry employed for this shelxl refinement is uniquely defined
by the following loop, which should always be used as a source of
symmetry information in preference to the above space-group names.
They are only intended as comments.
;
_shelx_estimated_absorpt_t_min 0.945
_shelx_estimated_absorpt_t_max 0.997

loop_
_space_group_symop_operation_xyz
'x, y, z'
'-x, y+1/2, -z+1/2'
'-x, -y, -z'
'x, -y-1/2, z-1/2'

loop_
_atom_site_label
_atom_site_type_symbol
_atom_site_fract_x
_atom_site_fract_y
_atom_site_fract_z
_atom_site_U_iso_or_equiv
_atom_site_adp_type
_atom_site_occupancy
_atom_site_site_symmetry_order
_atom_site_calc_flag
_atom_site_refinement_flags_posn
_atom_site_refinement_flags_adp
O1A O 0.2840(6) 0.8159(9) 0.3043(2) 0.0291(14) Uani 1 1 d . .
O2A O 0.4657(6) 0.6283(9) 0.3133(2) 0.0293(14) Uani 1 1 d . .
N3A N 0.3743(7) 0.7240(10) 0.2879(2) 0.0233(15) Uani 1 1 d . .
C4A C 0.3731(8) 0.7309(12) 0.2350(3) 0.0198(17) Uani 1 1 d . .
N5A N 0.2799(7) 0.8314(10) 0.2039(3) 0.0239(15) Uani 1 1 d . .
N6A N 0.3122(6) 0.7984(10) 0.1591(2) 0.0209(14) Uani 1 1 d . .
N7A N 0.4224(6) 0.6813(10) 0.1668(2) 0.0173(14) Uani 1 1 d . .
N8A N 0.4660(6) 0.6328(9) 0.2137(2) 0.0167(13) Uani 1 1 d . .
C9A C 0.4895(8) 0.6041(13) 0.1263(3) 0.0217(18) Uani 1 1 d . .
H8A H 0.4920 0.4508 0.1276 0.026 Uiso 1 1 calc R U
H9A H 0.5838 0.6547 0.1315 0.026 Uiso 1 1 calc R U
C10A C 0.4203(8) 0.6714(12) 0.0758(3) 0.0209(17) Uani 1 1 d . .
H11A H 0.4571 0.5911 0.0498 0.025 Uiso 1 1 calc R U
H10A H 0.3230 0.6390 0.0728 0.025 Uiso 1 1 calc R U
N11A N 0.4362(6) 0.8933(10) 0.0664(2) 0.0186(14) Uani 1 1 d . .
N12A N 0.5600(7) 0.9768(11) 0.0736(2) 0.0241(16) Uani 1 1 d . .
N13A N 0.5453(7) 1.1632(10) 0.0547(2) 0.0240(15) Uani 1 1 d . .
N14A N 0.4147(7) 1.1986(10) 0.0354(2) 0.0219(15) Uani 1 1 d . .
C15A C 0.3514(7) 1.0273(12) 0.0417(3) 0.0154(15) Uani 1 1 d . .
N16A N 0.2167(6) 0.9919(11) 0.0275(2) 0.0231(15) Uani 1 1 d . .
H16A H 0.1644 1.0903 0.0126 0.028 Uiso 1 1 calc R U
H17A H 0.1821 0.8707 0.0333 0.028 Uiso 1 1 calc R U
O1B O 0.0213(6) 0.1176(10) 0.3154(2) 0.0314(15) Uani 1 1 d . .
O2B O 0.1970(6) 0.3162(10) 0.3334(2) 0.0320(15) Uani 1 1 d . .
N3B N 0.1144(7) 0.2185(11) 0.3041(2) 0.0242(16) Uani 1 1 d . .
C4B C 0.1274(7) 0.2297(12) 0.2520(3) 0.0179(16) Uani 1 1 d . .
N5B N 0.2270(6) 0.3294(11) 0.2358(2) 0.0225(15) Uani 1 1 d . .
N6B N 0.2077(7) 0.2958(11) 0.1872(3) 0.0247(16) Uani 1 1 d . .
N7B N 0.0976(6) 0.1808(10) 0.1772(2) 0.0167(13) Uani 1 1 d . .
N8B N 0.0431(6) 0.1322(10) 0.2175(2) 0.0157(13) Uani 1 1 d . .
C9B C 0.0469(8) 0.0956(12) 0.1284(3) 0.0198(17) Uani 1 1 d . .
H8B H 0.0288 -0.0540 0.1322 0.024 Uiso 1 1 calc R U
H9B H 0.1177 0.1085 0.1070 0.024 Uiso 1 1 calc R U
C10C C -0.0794(8) 0.1978(12) 0.1024(3) 0.0209(17) Uani 1 1 d . .
H11B H -0.1251 0.1040 0.0761 0.025 Uiso 1 1 calc R U
H10B H -0.1413 0.2215 0.1269 0.025 Uiso 1 1 calc R U
N11B N -0.0515(6) 0.3988(10) 0.0793(2) 0.0159(14) Uani 1 1 d . .
N12B N 0.0770(6) 0.4664(11) 0.0785(2) 0.0202(14) Uani 1 1 d . .
N13B N 0.0617(6) 0.6418(10) 0.0557(2) 0.0208(15) Uani 1 1 d . .
N14B N -0.0694(6) 0.6871(11) 0.0402(2) 0.0222(15) Uani 1 1 d . .
C15B C -0.1367(7) 0.5288(11) 0.0545(3) 0.0133(15) Uani 1 1 d . .
N16B N -0.2726(6) 0.5125(12) 0.0480(3) 0.0292(18) Uani 1 1 d . .
H16B H -0.3105 0.4072 0.0611 0.035 Uiso 1 1 calc R U
H17B H -0.3231 0.6073 0.0308 0.035 Uiso 1 1 calc R U

loop_
_atom_site_aniso_label
_atom_site_aniso_U_11
_atom_site_aniso_U_22
_atom_site_aniso_U_33
_atom_site_aniso_U_23
_atom_site_aniso_U_13
_atom_site_aniso_U_12
O1A 0.033(3) 0.025(3) 0.032(3) 0.000(3) 0.016(3) 0.003(3)
O2A 0.040(4) 0.027(3) 0.020(3) 0.002(2) 0.000(3) 0.009(3)
N3A 0.028(4) 0.018(3) 0.027(4) -0.004(3) 0.016(3) -0.004(3)
C4A 0.026(4) 0.012(4) 0.023(4) 0.000(3) 0.006(3) -0.009(3)
N5A 0.026(4) 0.018(3) 0.029(4) 0.004(3) 0.005(3) 0.006(3)
N6A 0.018(3) 0.017(3) 0.027(3) 0.001(3) 0.002(3) 0.005(3)
N7A 0.016(3) 0.014(3) 0.022(3) 0.002(2) 0.003(2) 0.003(3)
N8A 0.021(3) 0.010(3) 0.019(3) 0.001(2) 0.003(3) 0.000(3)
C9A 0.025(4) 0.020(4) 0.021(4) 0.005(3) 0.007(3) 0.007(3)
C10A 0.025(4) 0.013(4) 0.023(4) 0.003(3) 0.000(3) 0.001(3)
N11A 0.013(3) 0.021(4) 0.022(3) 0.004(3) 0.005(2) -0.008(3)
N12A 0.026(4) 0.021(4) 0.025(3) 0.003(3) 0.003(3) -0.013(3)
N13A 0.027(4) 0.014(3) 0.029(3) -0.002(3) -0.001(3) -0.005(3)
N14A 0.025(4) 0.015(4) 0.026(3) 0.003(3) 0.006(3) -0.002(3)
C15A 0.018(4) 0.011(4) 0.019(4) 0.006(3) 0.007(3) -0.003(3)
N16A 0.011(3) 0.021(4) 0.034(4) 0.014(3) -0.004(3) -0.003(3)
O1B 0.040(4) 0.033(4) 0.023(3) 0.000(2) 0.011(3) -0.014(3)
O2B 0.028(3) 0.037(4) 0.025(3) -0.008(3) -0.012(2) 0.003(3)
N3B 0.029(4) 0.021(4) 0.022(3) -0.003(3) 0.000(3) 0.003(3)
C4B 0.018(4) 0.015(4) 0.020(4) -0.002(3) 0.003(3) 0.001(3)
N5B 0.019(3) 0.022(4) 0.026(4) 0.003(3) 0.000(3) -0.005(3)
N6B 0.017(3) 0.021(4) 0.037(4) 0.006(3) 0.007(3) -0.002(3)
N7B 0.020(3) 0.012(3) 0.019(3) 0.002(2) 0.005(2) -0.002(3)
N8B 0.015(3) 0.015(3) 0.019(3) 0.002(2) 0.008(2) 0.001(3)
C9B 0.025(4) 0.019(4) 0.016(4) 0.001(3) 0.004(3) 0.003(3)
C10C 0.027(4) 0.011(4) 0.025(4) 0.004(3) 0.004(3) -0.004(3)
N11B 0.016(3) 0.019(3) 0.011(3) 0.002(2) -0.002(2) -0.012(3)
N12B 0.011(3) 0.026(4) 0.023(3) 0.007(3) 0.002(2) -0.008(3)
N13B 0.018(3) 0.019(4) 0.026(3) 0.004(3) 0.002(3) -0.007(3)
N14B 0.020(3) 0.019(4) 0.025(3) 0.003(3) -0.004(3) -0.001(3)
C15B 0.013(3) 0.011(3) 0.016(3) 0.004(3) 0.001(3) -0.003(3)
N16B 0.014(3) 0.023(4) 0.050(5) 0.017(3) 0.000(3) -0.004(3)

loop_
_atom_type_symbol
_atom_type_description
_atom_type_scat_dispersion_real
_atom_type_scat_dispersion_imag
_atom_type_scat_source
C C 0.0033 0.0016 'International Tables Vol C Tables 4.2.6.8 and 6.1.1.4'
H H 0.0000 0.0000 'International Tables Vol C Tables 4.2.6.8 and 6.1.1.4'
N N 0.0061 0.0033 'International Tables Vol C Tables 4.2.6.8 and 6.1.1.4'
O O 0.0106 0.0060 'International Tables Vol C Tables 4.2.6.8 and 6.1.1.4'

loop_
_geom_angle_atom_site_label_1
_geom_angle_atom_site_label_2
_geom_angle_atom_site_label_3
_geom_angle
O2A N3A O1A 125.1(7)
O2A N3A C4A 117.6(6)
O1A N3A C4A 117.3(7)
N5A C4A N8A 115.6(7)
N5A C4A N3A 122.9(7)
N8A C4A N3A 121.5(7)
N6A N5A C4A 104.5(6)
N5A N6A N7A 105.5(6)
N8A N7A N6A 115.4(6)
N8A N7A C9A 121.3(6)
N6A N7A C9A 123.3(6)
N7A N8A C4A 98.9(6)
N7A C9A C10A 112.5(6)
N7A C9A H8A 109.1
C10A C9A H8A 109.1
N7A C9A H9A 109.1
C10A C9A H9A 109.1
H8A C9A H9A 107.8
N11A C10A C9A 113.3(6)
N11A C10A H11A 108.9
C9A C10A H11A 108.9
N11A C10A H10A 108.9
C9A C10A H10A 108.9
H11A C10A H10A 107.7
C15A N11A N12A 108.6(6)
C15A N11A C10A 130.5(7)
N12A N11A C10A 119.4(7)
N13A N12A N11A 105.6(7)
N12A N13A N14A 110.5(7)
C15A N14A N13A 105.7(6)
N14A C15A N11A 109.6(6)
N14A C15A N16A 126.1(7)
N11A C15A N16A 124.3(7)
C15A N16A H16A 120.0
C15A N16A H17A 120.0
H16A N16A H17A 120.0
O1B N3B O2B 125.3(7)
O1B N3B C4B 117.8(6)
O2B N3B C4B 116.8(7)
N8B C4B N5B 115.7(7)
N8B C4B N3B 121.5(7)
N5B C4B N3B 122.7(7)
N6B N5B C4B 104.6(6)
N5B N6B N7B 106.4(6)
N6B N7B N8B 113.8(6)
N6B N7B C9B 124.2(6)
N8B N7B C9B 121.7(6)
C4B N8B N7B 99.5(6)
N7B C9B C10C 114.1(6)
N7B C9B H8B 108.7
C10C C9B H8B 108.7
N7B C9B H9B 108.7
C10C C9B H9B 108.7
H8B C9B H9B 107.6
N11B C10C C9B 112.3(6)
N11B C10C H11B 109.2
C9B C10C H11B 109.2
N11B C10C H10B 109.2
C9B C10C H10B 109.2
H11B C10C H10B 107.9
C15B N11B N12B 109.4(6)
C15B N11B C10C 128.7(6)
N12B N11B C10C 121.8(6)
N13B N12B N11B 104.3(6)
N12B N13B N14B 112.1(6)
C15B N14B N13B 105.1(6)
N11B C15B N14B 108.9(6)
N11B C15B N16B 125.6(7)
N14B C15B N16B 125.2(7)
C15B N16B H16B 120.0
C15B N16B H17B 120.0
H16B N16B H17B 120.0

loop_
_geom_bond_atom_site_label_1
_geom_bond_atom_site_label_2
_geom_bond_distance
O1A N3A 1.224(9)
O2A N3A 1.222(9)
N3A C4A 1.430(10)
C4A N5A 1.324(10)
C4A N8A 1.332(10)
N5A N6A 1.322(10)
N6A N7A 1.328(9)
N7A N8A 1.313(9)
N7A C9A 1.461(10)
C9A C10A 1.495(10)
C9A H8A 0.9900
C9A H9A 0.9900
C10A N11A 1.467(10)
C10A H11A 0.9900
C10A H10A 0.9900
N11A C15A 1.318(10)
N11A N12A 1.341(9)
N12A N13A 1.306(10)
N13A N14A 1.352(10)
N14A C15A 1.300(10)
C15A N16A 1.365(10)
N16A H16A 0.8800
N16A H17A 0.8800
O1B N3B 1.219(9)
O2B N3B 1.228(9)
N3B C4B 1.436(10)
C4B N8B 1.316(10)
C4B N5B 1.321(10)
N5B N6B 1.315(10)
N6B N7B 1.324(9)
N7B N8B 1.331(8)
N7B C9B 1.445(9)
C9B C10C 1.502(11)
C9B H8B 0.9900
C9B H9B 0.9900
C10C N11B 1.486(10)
C10C H11B 0.9900
C10C H10B 0.9900
N11B C15B 1.304(10)
N11B N12B 1.366(9)
N12B N13B 1.286(9)
N13B N14B 1.349(9)
N14B C15B 1.317(10)
C15B N16B 1.352(9)
N16B H16B 0.8800
N16B H17B 0.8800

loop_
_geom_hbond_atom_site_label_D
_geom_hbond_atom_site_label_H
_geom_hbond_atom_site_label_A
_geom_hbond_distance_DH
_geom_hbond_distance_HA
_geom_hbond_distance_DA
_geom_hbond_angle_DHA
_geom_hbond_site_symmetry_A
C9A H8A O2A 0.99 2.62 3.472(10) 144.7 2_645
C9A H9A O2B 0.99 2.48 3.447(10) 164.1 2_655
C10A H11A N14A 0.99 2.59 3.238(10) 123.3 1_545
C10A H10A N13B 0.99 2.59 3.561(11) 166.4 .
N16A H16A N14B 0.88 2.14 2.994(9) 164.0 3_575
N16A H17A N13B 0.88 2.06 2.913(9) 163.1 .
C9B H8B O1B 0.99 2.64 3.552(10) 153.0 2_545
C9B H9B N16A 0.99 2.62 3.503(10) 149.2 1_545
C10C H10B O1A 0.99 2.59 3.579(10) 173.4 2_545
N16B H16B N13A 0.88 2.13 2.926(10) 150.6 1_445
N16B H17B N14A 0.88 2.26 3.094(10) 159.2 3_575

loop_
_geom_torsion_atom_site_label_1
_geom_torsion_atom_site_label_2
_geom_torsion_atom_site_label_3
_geom_torsion_atom_site_label_4
_geom_torsion
O2A N3A C4A N5A -179.4(7)
O1A N3A C4A N5A 0.2(11)
O2A N3A C4A N8A 1.6(11)
O1A N3A C4A N8A -178.9(7)
N8A C4A N5A N6A 0.1(9)
N3A C4A N5A N6A -179.0(7)
C4A N5A N6A N7A -0.1(8)
N5A N6A N7A N8A 0.2(8)
N5A N6A N7A C9A 178.2(7)
N6A N7A N8A C4A -0.1(8)
C9A N7A N8A C4A -178.2(7)
N5A C4A N8A N7A 0.0(8)
N3A C4A N8A N7A 179.2(7)
N8A N7A C9A C10A 177.8(7)
N6A N7A C9A C10A -0.1(10)
N7A C9A C10A N11A 70.9(9)
C9A C10A N11A C15A -144.0(8)
C9A C10A N11A N12A 51.7(9)
C15A N11A N12A N13A 2.4(8)
C10A N11A N12A N13A 169.8(6)
N11A N12A N13A N14A -0.3(8)
N12A N13A N14A C15A -1.8(8)
N13A N14A C15A N11A 3.3(8)
N13A N14A C15A N16A -179.6(7)
N12A N11A C15A N14A -3.6(8)
C10A N11A C15A N14A -169.2(7)
N12A N11A C15A N16A 179.3(7)
C10A N11A C15A N16A 13.7(12)
O1B N3B C4B N8B -0.9(11)
O2B N3B C4B N8B -179.3(7)
O1B N3B C4B N5B -177.8(7)
O2B N3B C4B N5B 3.8(11)
N8B C4B N5B N6B -0.1(9)
N3B C4B N5B N6B 177.0(7)
C4B N5B N6B N7B 0.8(8)
N5B N6B N7B N8B -1.2(8)
N5B N6B N7B C9B -175.0(7)
N5B C4B N8B N7B -0.6(8)
N3B C4B N8B N7B -177.7(7)
N6B N7B N8B C4B 1.1(8)
C9B N7B N8B C4B 175.0(7)
N6B N7B C9B C10C -108.2(8)
N8B N7B C9B C10C 78.5(9)
N7B C9B C10C N11B 78.7(8)
C9B C10C N11B C15B -179.1(7)
C9B C10C N11B N12B 5.8(10)
C15B N11B N12B N13B 3.8(8)
C10C N11B N12B N13B 179.7(6)
N11B N12B N13B N14B -2.2(8)
N12B N13B N14B C15B -0.1(8)
N12B N11B C15B N14B -4.0(8)
C10C N11B C15B N14B -179.6(7)
N12B N11B C15B N16B -179.1(7)
C10C N11B C15B N16B 5.3(12)
N13B N14B C15B N11B 2.5(8)
N13B N14B C15B N16B 177.7(7)
